data_4124214
loop_
_publ_author_name
'Pinkowicz, Dawid'
'Rams, Micha\/l'
'Mi\<sek, Martin'
'Kamenev, Konstantin V.'
'Tomkowiak, Hanna'
'Katrusiak, Andrzej'
'Sieklucka, Barbara'

_publ_section_title
;
 Enforcing Multifunctionality: A Pressure-Induced Spin-Crossover
 Photomagnet.
;
_journal_issue 27
_journal_name_full 'Journal of the American Chemical Society'
_journal_page_first 8795
_journal_page_last 8802
_journal_paper_doi 10.1021/jacs.5b04303
_journal_volume 137
_journal_year 2015
_chemical_formula_moiety 'C32 H32 Mn2 N24 Nb, 4(H2 O)'
_chemical_formula_sum 'C32 H40 Mn2 N24 Nb O4'
_chemical_formula_weight 1027.67
_chemical_name_systematic
; 
 ? 
;
_space_group_IT_number 88
_symmetry_cell_setting tetragonal
_symmetry_space_group_name_Hall '-I 4ad'
_symmetry_space_group_name_H-M 'I 41/a :2'
_atom_sites_solution_hydrogens geom
_atom_sites_solution_primary direct
_atom_sites_solution_secondary difmap
_audit_creation_method SHELXL-97
_cell_angle_alpha 90.00
_cell_angle_beta 90.00
_cell_angle_gamma 90.00
_cell_formula_units_Z 4
_cell_length_a 21.537(2)
_cell_length_b 21.537(2)
_cell_length_c 9.417(3)
_cell_measurement_pressure 660000
_cell_measurement_temperature 296(2)
_cell_measurement_theta_max 27.34
_cell_measurement_theta_min 4.04
_cell_volume 4368.0(15)
_computing_cell_refinement 'CrysAlis (Oxford Diffraction, 2002)'
_computing_data_collection 'CrysAlis (Oxford Diffraction, 2002)'
_computing_data_reduction 'CrysAlis (Oxford Diffraction, 2002)'
_computing_molecular_graphics
;
Mercury
;
_computing_publication_material 'SHELXL-97 (Sheldrick, 1997)'
_computing_structure_refinement 'SHELXL-97 (Sheldrick, 1997)'
_computing_structure_solution 'SHELXS-97 (Sheldrick, 1997)'
_diffrn_ambient_temperature 296(2)
_diffrn_measured_fraction_theta_full 0.469
_diffrn_measured_fraction_theta_max 0.469
_diffrn_radiation_monochromator graphite
_diffrn_radiation_source 'fine-focus sealed tube'
_diffrn_radiation_type MoK\a
_diffrn_radiation_wavelength 0.71073
_diffrn_reflns_av_R_equivalents 0.1197
_diffrn_reflns_av_sigmaI/netI 0.0524
_diffrn_reflns_limit_h_max 27
_diffrn_reflns_limit_h_min -26
_diffrn_reflns_limit_k_max 24
_diffrn_reflns_limit_k_min -24
_diffrn_reflns_limit_l_max 6
_diffrn_reflns_limit_l_min -6
_diffrn_reflns_number 8937
_diffrn_reflns_theta_full 27.34
_diffrn_reflns_theta_max 27.34
_diffrn_reflns_theta_min 4.04
_exptl_absorpt_coefficient_mu 0.894
_exptl_absorpt_correction_T_max 0.836
_exptl_absorpt_correction_T_min 0.634
_exptl_absorpt_correction_type numerical
_exptl_absorpt_process_details
;
Xcalibur CCD System, CrysAlisPro Software System, version 171.37.31;
 Oxford Diffraction Poland, 2014
;
_exptl_crystal_colour yellow
_exptl_crystal_density_diffrn 1.563
_exptl_crystal_density_method 'not measured'
_exptl_crystal_description prism
_exptl_crystal_F_000 2092
_exptl_crystal_size_max 0.52
_exptl_crystal_size_mid 0.48
_exptl_crystal_size_min 0.20
_refine_diff_density_max 1.366
_refine_diff_density_min -1.110
_refine_diff_density_rms 0.126
_refine_ls_extinction_method none
_refine_ls_goodness_of_fit_ref 1.141
_refine_ls_hydrogen_treatment mixed
_refine_ls_matrix_type full
_refine_ls_number_parameters 151
_refine_ls_number_reflns 1161
_refine_ls_number_restraints 111
_refine_ls_restrained_S_all 1.113
_refine_ls_R_factor_all 0.1203
_refine_ls_R_factor_gt 0.0973
_refine_ls_shift/su_max 0.000
_refine_ls_shift/su_mean 0.000
_refine_ls_structure_factor_coef Fsqd
_refine_ls_weighting_details 'calc w=1/[\s^2^(Fo^2^)+(0.2500P)^2^+5.8000P] where P=(Fo^2^+2Fc^2^)/3'
_refine_ls_weighting_scheme calc
_refine_ls_wR_factor_gt 0.2863
_refine_ls_wR_factor_ref 0.3358
_reflns_number_gt 845
_reflns_number_total 1161
_reflns_threshold_expression >2sigma(I)
_cod_data_source_file ja5b04303_si_005.cif
_cod_data_source_block 0.66_GPa
_cod_original_cell_volume 4367.9(13)
_cod_original_sg_symbol_H-M I4(1)/a
_cod_database_code 4124214

loop_
_symmetry_equiv_pos_as_xyz
'x, y, z'
'-x+1/2, -y, z+1/2'
'-y+3/4, x+1/4, z+1/4'
'y+3/4, -x+3/4, z+3/4'
'x+1/2, y+1/2, z+1/2'
'-x+1, -y+1/2, z+1'
'-y+5/4, x+3/4, z+3/4'
'y+5/4, -x+5/4, z+5/4'
'-x, -y, -z'
'x-1/2, y, -z-1/2'
'y-3/4, -x-1/4, -z-1/4'
'-y-3/4, x-3/4, -z-3/4'
'-x+1/2, -y+1/2, -z+1/2'
'x, y+1/2, -z'
'y-1/4, -x+1/4, -z+1/4'
'-y-1/4, x-1/4, -z-1/4'

loop_
_atom_site_label
_atom_site_type_symbol
_atom_site_fract_x
_atom_site_fract_y
_atom_site_fract_z
_atom_site_U_iso_or_equiv
_atom_site_adp_type
_atom_site_occupancy
_atom_site_symmetry_multiplicity
_atom_site_calc_flag
_atom_site_refinement_flags
O1 O 0.5603(3) 0.8688(3) 0.1973(14) 0.065(3) Uani 1 1 d DU
H1A H 0.545(5) 0.868(5) 0.105(4) 0.078 Uiso 1 1 d D
H1B H 0.542(4) 0.840(4) 0.258(8) 0.078 Uiso 1 1 d D
C1 C 0.5149(4) 0.8475(4) 0.5535(16) 0.042(3) Uani 1 1 d U
C2 C 0.4404(4) 0.7604(4) 0.4286(16) 0.038(2) Uani 1 1 d U
C13 C 0.6708(5) 1.0016(5) 0.2455(18) 0.061(4) Uani 1 1 d U
H13A H 0.6976 0.9816 0.1830 0.073 Uiso 1 1 calc R
C14 C 0.6806(5) 1.0563(5) 0.313(2) 0.071(4) Uani 1 1 d U
H14A H 0.7154 1.0817 0.3052 0.085 Uiso 1 1 calc R
C15 C 0.6279(4) 1.0668(4) 0.3955(18) 0.056(3) Uani 1 1 d U
H15A H 0.6218 1.1014 0.4529 0.067 Uiso 1 1 calc R
C23 C 0.4276(6) 1.0179(6) 0.079(2) 0.077(4) Uani 1 1 d U
H23A H 0.4222 1.0436 0.0001 0.093 Uiso 1 1 calc R
C24 C 0.4115(5) 0.9571(5) 0.0843(19) 0.065(4) Uani 1 1 d U
H24A H 0.3940 0.9326 0.0137 0.078 Uiso 1 1 calc R
C25 C 0.4271(5) 0.9413(4) 0.2169(19) 0.060(4) Uani 1 1 d U
H25A H 0.4216 0.9017 0.2541 0.072 Uiso 1 1 calc R
Mn Mn 0.5000 1.0000 0.5000 0.0433(11) Uani 1 2 d SU
N1 N 0.5206(4) 0.8987(3) 0.5183(15) 0.054(3) Uani 1 1 d U
N2 N 0.4113(4) 0.7672(4) 0.3287(17) 0.065(3) Uani 1 1 d U
N11 N 0.5872(3) 1.0198(3) 0.3807(12) 0.047(3) Uani 1 1 d U
N12 N 0.6135(4) 0.9819(3) 0.2882(16) 0.060(3) Uani 1 1 d U
H12A H 0.5963 0.9483 0.2582 0.072 Uiso 1 1 calc R
N21 N 0.4510(3) 0.9877(3) 0.2890(14) 0.049(3) Uani 1 1 d U
N22 N 0.4514(5) 1.0347(4) 0.1981(17) 0.063(3) Uani 1 1 d U
H22A H 0.4655 1.0712 0.2163 0.075 Uiso 1 1 calc R
Nb Nb 0.5000 0.7500 0.6250 0.0331(10) Uani 1 4 d SU

loop_
_atom_site_aniso_label
_atom_site_aniso_U_11
_atom_site_aniso_U_22
_atom_site_aniso_U_33
_atom_site_aniso_U_23
_atom_site_aniso_U_13
_atom_site_aniso_U_12
O1 0.074(4) 0.062(4) 0.059(9) -0.006(4) -0.001(4) -0.009(3)
C1 0.057(4) 0.035(4) 0.035(9) -0.001(4) 0.001(5) -0.009(3)
C2 0.038(2) 0.039(2) 0.038(3) 0.0001(19) 0.0010(19) 0.0012(18)
C13 0.058(5) 0.068(5) 0.056(10) 0.000(5) 0.014(5) 0.009(4)
C14 0.062(5) 0.077(6) 0.075(10) 0.013(6) -0.004(6) -0.005(5)
C15 0.056(5) 0.054(5) 0.058(10) 0.004(5) -0.002(5) -0.005(4)
C23 0.084(6) 0.072(6) 0.076(11) 0.011(6) -0.017(7) -0.001(6)
C24 0.065(5) 0.066(5) 0.064(10) -0.015(6) -0.022(6) -0.012(5)
C25 0.070(5) 0.050(4) 0.059(10) 0.008(5) -0.011(6) -0.021(4)
Mn 0.0541(13) 0.0386(12) 0.037(3) 0.0044(9) -0.0032(10) -0.0037(7)
N1 0.063(4) 0.049(4) 0.051(9) 0.001(4) -0.003(4) 0.000(3)
N2 0.063(5) 0.080(5) 0.052(9) -0.002(5) -0.009(5) -0.001(4)
N11 0.049(4) 0.042(4) 0.051(9) -0.005(4) 0.002(4) -0.004(3)
N12 0.064(4) 0.054(4) 0.062(9) -0.002(5) 0.004(5) -0.001(4)
N21 0.052(4) 0.049(4) 0.046(9) 0.006(4) -0.002(4) -0.006(3)
N22 0.091(5) 0.043(4) 0.054(9) -0.008(5) -0.019(6) -0.011(4)
Nb 0.0369(9) 0.0369(9) 0.025(3) 0.000 0.000 0.000

loop_
_atom_type_symbol
_atom_type_description
_atom_type_scat_dispersion_real
_atom_type_scat_dispersion_imag
_atom_type_scat_source
C C 0.0033 0.0016 'International Tables Vol C Tables 4.2.6.8 and 6.1.1.4'
H H 0.0000 0.0000 'International Tables Vol C Tables 4.2.6.8 and 6.1.1.4'
N N 0.0061 0.0033 'International Tables Vol C Tables 4.2.6.8 and 6.1.1.4'
O O 0.0106 0.0060 'International Tables Vol C Tables 4.2.6.8 and 6.1.1.4'
Mn Mn 0.3368 0.7283 'International Tables Vol C Tables 4.2.6.8 and 6.1.1.4'
Nb Nb -2.0727 0.6215 'International Tables Vol C Tables 4.2.6.8 and 6.1.1.4'

loop_
_geom_angle_atom_site_label_1
_geom_angle_atom_site_label_2
_geom_angle_atom_site_label_3
_geom_angle
_geom_angle_site_symmetry_1
_geom_angle_site_symmetry_3
N1 C1 Nb 177.6(9) . .
N2 C2 Nb 178.0(9) . .
C14 C13 N12 105.9(11) . .
C13 C14 C15 106.0(10) . .
N11 C15 C14 110.5(11) . .
N22 C23 C24 109.8(16) . .
C25 C24 C23 102.6(13) . .
N21 C25 C24 112.8(10) . .
N11 Mn N11 180.0(4) 9_676 .
N11 Mn N1 93.4(3) 9_676 9_676
N11 Mn N1 86.6(3) . 9_676
N11 Mn N1 86.6(3) 9_676 .
N11 Mn N1 93.4(3) . .
N1 Mn N1 180.0(7) 9_676 .
N11 Mn N21 91.6(4) 9_676 .
N11 Mn N21 88.4(4) . .
N1 Mn N21 87.4(4) 9_676 .
N1 Mn N21 92.6(4) . .
N11 Mn N21 88.4(4) 9_676 9_676
N11 Mn N21 91.6(4) . 9_676
N1 Mn N21 92.6(4) 9_676 9_676
N1 Mn N21 87.4(4) . 9_676
N21 Mn N21 180.000(3) . 9_676
C1 N1 Mn 158.7(9) . .
N12 N11 C15 104.7(9) . .
N12 N11 Mn 125.1(6) . .
C15 N11 Mn 129.8(8) . .
N11 N12 C13 112.9(9) . .
C25 N21 N22 104.4(12) . .
C25 N21 Mn 136.5(8) . .
N22 N21 Mn 118.3(7) . .
C23 N22 N21 110.2(10) . .
C1 Nb C1 95.2(2) 6_564 15_566
C1 Nb C1 144.8(8) 6_564 .
C1 Nb C1 95.2(2) 15_566 .
C1 Nb C1 95.2(2) 6_564 12_767
C1 Nb C1 144.8(8) 15_566 12_767
C1 Nb C1 95.2(2) . 12_767
C1 Nb C2 142.8(5) 6_564 15_566
C1 Nb C2 75.0(4) 15_566 15_566
C1 Nb C2 72.4(5) . 15_566
C1 Nb C2 76.4(4) 12_767 15_566
C1 Nb C2 76.4(4) 6_564 .
C1 Nb C2 142.8(5) 15_566 .
C1 Nb C2 75.0(4) . .
C1 Nb C2 72.4(5) 12_767 .
C2 Nb C2 131.9(4) 15_566 .
C1 Nb C2 75.0(4) 6_564 6_564
C1 Nb C2 72.4(5) 15_566 6_564
C1 Nb C2 76.4(4) . 6_564
C1 Nb C2 142.8(5) 12_767 6_564
C2 Nb C2 131.9(4) 15_566 6_564
C2 Nb C2 70.4(6) . 6_564
C1 Nb C2 72.4(5) 6_564 12_767
C1 Nb C2 76.4(4) 15_566 12_767
C1 Nb C2 142.8(5) . 12_767
C1 Nb C2 75.0(4) 12_767 12_767
C2 Nb C2 70.4(6) 15_566 12_767
C2 Nb C2 131.9(4) . 12_767
C2 Nb C2 131.9(4) 6_564 12_767

loop_
_geom_bond_atom_site_label_1
_geom_bond_atom_site_label_2
_geom_bond_distance
_geom_bond_site_symmetry_2
C1 N1 1.158(12) .
C1 Nb 2.228(9) .
C2 N2 1.139(17) .
C2 Nb 2.263(13) .
C13 C14 1.353(18) .
C13 N12 1.366(14) .
C14 C15 1.395(18) .
C15 N11 1.346(11) .
C23 N22 1.29(2) .
C23 C24 1.354(16) .
C24 C25 1.34(2) .
C25 N21 1.313(15) .
Mn N11 2.229(8) 9_676
Mn N11 2.229(8) .
Mn N1 2.233(7) 9_676
Mn N1 2.233(7) .
Mn N21 2.265(12) .
Mn N21 2.265(12) 9_676
N11 N12 1.321(14) .
N21 N22 1.326(16) .
Nb C1 2.228(9) 6_564
Nb C1 2.228(9) 15_566
Nb C1 2.228(9) 12_767
Nb C2 2.263(13) 15_566
Nb C2 2.263(13) 6_564
Nb C2 2.263(13) 12_767
